data_1533825
loop_
_publ_author_name
'Hong Jin K'
'Oh Seung M'

_publ_section_title
;
 Crystal structure and electrochemical performance of Li Ni1-x Cox O2 (0
 <= x < 1.0) according to Co substitution
;
_journal_name_full 'Journal of the Korean Electrochemical Society'
_journal_page_first 1
_journal_page_last 5
_journal_volume 6
_journal_year 2003
_chemical_formula_sum 'Co Li O2'
_chemical_name_systematic 'Li (Co O2)'
_space_group_IT_number 166
_symmetry_space_group_name_Hall '-R 3 2"'
_symmetry_space_group_name_H-M 'R -3 m :H'
_cell_angle_alpha 90
_cell_angle_beta 90
_cell_angle_gamma 120
_cell_formula_units_Z 3
_cell_length_a 2.814
_cell_length_b 2.814
_cell_length_c 14.048
_cell_volume 96.337
_citation_journal_id_ASTM JKESFC
_cod_data_source_file HongJinK_JKESFC_2003_777.cif
_cod_data_source_block Co1Li1O2
_cod_original_cell_volume 96.33704
_cod_original_formula_sum 'Co1 Li1 O2'
_cod_database_code 1533825

loop_
_symmetry_equiv_pos_as_xyz
x,y,z
-y,x-y,z
-x+y,-x,z
y,x,-z
-x,-x+y,-z
x-y,-y,-z
-x,-y,-z
y,-x+y,-z
x-y,x,-z
-y,-x,z
x,x-y,z
-x+y,y,z
x+2/3,y+1/3,z+1/3
-y+2/3,x-y+1/3,z+1/3
-x+y+2/3,-x+1/3,z+1/3
y+2/3,x+1/3,-z+1/3
-x+2/3,-x+y+1/3,-z+1/3
x-y+2/3,-y+1/3,-z+1/3
-x+2/3,-y+1/3,-z+1/3
y+2/3,-x+y+1/3,-z+1/3
x-y+2/3,x+1/3,-z+1/3
-y+2/3,-x+1/3,z+1/3
x+2/3,x-y+1/3,z+1/3
-x+y+2/3,y+1/3,z+1/3
x+1/3,y+2/3,z+2/3
-y+1/3,x-y+2/3,z+2/3
-x+y+1/3,-x+2/3,z+2/3
y+1/3,x+2/3,-z+2/3
-x+1/3,-x+y+2/3,-z+2/3
x-y+1/3,-y+2/3,-z+2/3
-x+1/3,-y+2/3,-z+2/3
y+1/3,-x+y+2/3,-z+2/3
x-y+1/3,x+2/3,-z+2/3
-y+1/3,-x+2/3,z+2/3
x+1/3,x-y+2/3,z+2/3
-x+y+1/3,y+2/3,z+2/3

loop_
_atom_site_label
_atom_site_type_symbol
_atom_site_fract_x
_atom_site_fract_y
_atom_site_fract_z
_atom_site_occupancy
_atom_site_U_iso_or_equiv
O1 O-2 0 0 0.2268 1 0.0
Co1 Co+3 0 0 0 1 0.0
Li1 Li+1 0 0 0.5 1 0.0
